data_7029251
loop_
_publ_author_name
'Pinder, Tiffany A.'
'Montalvo, Steven K.'
'Lunsford, Allen M.'
'Hsieh, Chung-Hung'
'Reibenspies, Joseph H.'
'Darensbourg, Marcetta Y.'

_publ_section_title
;
 Versatile N2S2 nickel-dithiolates as mono- and bridging bidentate,
 S-donor ligands to gold(I).
;
_journal_issue 1
_journal_name_full 'Dalton transactions (Cambridge, England : 2003)'
_journal_page_first 138
_journal_page_last 144
_journal_paper_doi 10.1039/c3dt52295d
_journal_volume 43
_journal_year 2014
_chemical_formula_sum 'C10 H22 Au Cl N2 Ni O S2'
_chemical_formula_weight 541.54
_chemical_name_systematic
;
 ?
;
_space_group_IT_number 14
_symmetry_cell_setting monoclinic
_symmetry_space_group_name_Hall '-P 2yn'
_symmetry_space_group_name_H-M 'P 1 21/n 1'
_atom_sites_solution_hydrogens geom
_atom_sites_solution_primary direct
_atom_sites_solution_secondary difmap
_audit_creation_method SHELXL-97
_cell_angle_alpha 90.00
_cell_angle_beta 95.316(5)
_cell_angle_gamma 90.00
_cell_formula_units_Z 4
_cell_length_a 8.3017(7)
_cell_length_b 8.6040(8)
_cell_length_c 21.8658(17)
_cell_measurement_reflns_used 3135
_cell_measurement_temperature 110(2)
_cell_measurement_theta_max 63.50
_cell_measurement_theta_min 4.06
_cell_volume 1555.1(2)
_computing_cell_refinement 'Bruker FRAMBO'
_computing_data_collection 'Bruker FRAMBO'
_computing_data_reduction 'Bruker SAINT'
_computing_molecular_graphics 'Bruker SHELXTL'
_computing_publication_material 'Bruker SHELXTL'
_computing_structure_refinement 'SHELXL-97 (Sheldrick, 2008)'
_computing_structure_solution 'SHELXS-97 (Sheldrick, 2008)'
_diffrn_ambient_temperature 110(2)
_diffrn_measured_fraction_theta_full 0.990
_diffrn_measured_fraction_theta_max 0.991
_diffrn_measurement_device_type 'MWPC area detector'
_diffrn_measurement_method '\f and \w scans'
_diffrn_radiation_monochromator graphite
_diffrn_radiation_source 'fine-focus sealed tube'
_diffrn_radiation_type CuK\a
_diffrn_radiation_wavelength 1.54178
_diffrn_reflns_av_R_equivalents 0.0626
_diffrn_reflns_av_sigmaI/netI 0.0295
_diffrn_reflns_limit_h_max 9
_diffrn_reflns_limit_h_min -9
_diffrn_reflns_limit_k_max 9
_diffrn_reflns_limit_k_min -9
_diffrn_reflns_limit_l_max 25
_diffrn_reflns_limit_l_min -24
_diffrn_reflns_number 25177
_diffrn_reflns_theta_full 64.01
_diffrn_reflns_theta_max 64.01
_diffrn_reflns_theta_min 5.53
_exptl_absorpt_coefficient_mu 22.996
_exptl_absorpt_correction_T_max 0.2331
_exptl_absorpt_correction_T_min 0.0259
_exptl_absorpt_correction_type multi-scan
_exptl_absorpt_process_details sadabs
_exptl_crystal_colour 'orange    '
_exptl_crystal_density_diffrn 2.313
_exptl_crystal_density_method 'not measured'
_exptl_crystal_description 'plate     '
_exptl_crystal_F_000 1040
_exptl_crystal_size_max 0.20
_exptl_crystal_size_mid 0.20
_exptl_crystal_size_min 0.10
_refine_diff_density_max 0.797
_refine_diff_density_min -1.532
_refine_diff_density_rms 0.156
_refine_ls_extinction_method none
_refine_ls_goodness_of_fit_ref 1.006
_refine_ls_hydrogen_treatment constr
_refine_ls_matrix_type full
_refine_ls_number_parameters 164
_refine_ls_number_reflns 2554
_refine_ls_number_restraints 0
_refine_ls_restrained_S_all 1.006
_refine_ls_R_factor_all 0.0292
_refine_ls_R_factor_gt 0.0251
_refine_ls_shift/su_max 0.000
_refine_ls_shift/su_mean 0.000
_refine_ls_structure_factor_coef Fsqd
_refine_ls_weighting_details 'calc w=1/[\s^2^(Fo^2^)+(0.0400P)^2^+0.0000P] where P=(Fo^2^+2Fc^2^)/3'
_refine_ls_weighting_scheme calc
_refine_ls_wR_factor_gt 0.0607
_refine_ls_wR_factor_ref 0.0617
_reflns_number_gt 2268
_reflns_number_total 2554
_reflns_threshold_expression >2sigma(I)
_cod_data_source_file c3dt52295d.txt
_cod_data_source_block mdau
_cod_depositor_comments
;
The following automatic conversions were performed:

'_symmetry_cell_setting' value 'Monoclinic' changed to 'monoclinic'
according to
/usr/data/users/saulius/automatic-downloads/current/RSC/lib/dictionaries/cif_core.dic
dictionary named 'cif_core.dic' version 2.4.2 from 2011-04-26.

Automatic conversion script
Id: cif_fix_values 2281 2013-09-26 08:29:07Z andrius 
;
_cod_original_sg_symbol_H-M P2(1)/n
_cod_database_code 7029251

loop_
_symmetry_equiv_pos_as_xyz
'x, y, z'
'-x+1/2, y+1/2, -z+1/2'
'-x, -y, -z'
'x-1/2, -y-1/2, z-1/2'

loop_
_atom_site_label
_atom_site_type_symbol
_atom_site_fract_x
_atom_site_fract_y
_atom_site_fract_z
_atom_site_U_iso_or_equiv
_atom_site_adp_type
_atom_site_occupancy
_atom_site_symmetry_multiplicity
_atom_site_calc_flag
_atom_site_refinement_flags
Au1 Au 0.15008(3) -0.06951(2) 0.038314(9) 0.01540(9) Uani 1 1 d .
Ni1 Ni -0.00723(10) 0.24789(10) 0.08802(4) 0.01372(19) Uani 1 1 d .
Cl1 Cl 0.40017(18) -0.42317(17) 0.15392(6) 0.0282(3) Uani 1 1 d .
S1 S 0.23678(15) 0.17166(14) 0.07267(5) 0.0159(3) Uani 1 1 d .
S2 S -0.07259(15) 0.31520(14) -0.00717(5) 0.0164(3) Uani 1 1 d .
O1ME O 0.6228(5) -0.1457(5) 0.14476(17) 0.0283(9) Uani 1 1 d .
H1ME H 0.5635 -0.2014 0.1668 0.042 Uiso 1 1 d R
N1 N -0.2092(5) 0.3274(5) 0.11185(18) 0.0155(9) Uani 1 1 d .
N2 N 0.0301(5) 0.2032(5) 0.17432(18) 0.0135(8) Uani 1 1 d .
C1 C 0.3080(6) 0.1362(7) 0.1540(2) 0.0190(11) Uani 1 1 d .
H1A H 0.3908 0.0530 0.1570 0.023 Uiso 1 1 calc R
H1B H 0.3576 0.2318 0.1726 0.023 Uiso 1 1 calc R
C2 C 0.1677(6) 0.0889(6) 0.1876(2) 0.0178(11) Uani 1 1 d .
H2A H 0.2004 0.0861 0.2323 0.021 Uiso 1 1 calc R
H2B H 0.1317 -0.0166 0.1744 0.021 Uiso 1 1 calc R
C3 C -0.1233(6) 0.1389(6) 0.1947(2) 0.0191(11) Uani 1 1 d .
H3A H -0.1262 0.1558 0.2394 0.023 Uiso 1 1 calc R
H3B H -0.1289 0.0257 0.1867 0.023 Uiso 1 1 calc R
C4 C -0.2690(6) 0.2207(6) 0.1593(2) 0.0165(10) Uani 1 1 d .
H4A H -0.3431 0.1422 0.1390 0.020 Uiso 1 1 calc R
H4B H -0.3294 0.2812 0.1882 0.020 Uiso 1 1 calc R
C5 C -0.2608(7) 0.4165(6) 0.0047(2) 0.0188(11) Uani 1 1 d .
H5A H -0.2385 0.5280 0.0128 0.023 Uiso 1 1 calc R
H5B H -0.3372 0.4082 -0.0327 0.023 Uiso 1 1 calc R
C6 C -0.3351(6) 0.3448(6) 0.0586(2) 0.0192(11) Uani 1 1 d .
H6A H -0.4240 0.4117 0.0706 0.023 Uiso 1 1 calc R
H6B H -0.3809 0.2417 0.0468 0.023 Uiso 1 1 calc R
C7 C -0.1654(6) 0.4822(6) 0.1399(2) 0.0182(11) Uani 1 1 d .
H7A H -0.2654 0.5424 0.1440 0.022 Uiso 1 1 calc R
H7B H -0.0991 0.5405 0.1123 0.022 Uiso 1 1 calc R
C8 C -0.0710(7) 0.4667(6) 0.2032(2) 0.0198(12) Uani 1 1 d .
H8A H -0.1461 0.4309 0.2329 0.024 Uiso 1 1 calc R
H8B H -0.0308 0.5706 0.2166 0.024 Uiso 1 1 calc R
C9 C 0.0728(6) 0.3543(6) 0.2054(2) 0.0177(11) Uani 1 1 d .
H9A H 0.1619 0.4037 0.1853 0.021 Uiso 1 1 calc R
H9B H 0.1122 0.3342 0.2488 0.021 Uiso 1 1 calc R
C1ME C 0.6454(8) -0.1445(8) 0.0813(3) 0.0319(14) Uani 1 1 d .
H1MA H 0.5573 -0.0862 0.0588 0.048 Uiso 1 1 calc R
H1MB H 0.6454 -0.2515 0.0659 0.048 Uiso 1 1 calc R
H1MC H 0.7491 -0.0951 0.0752 0.048 Uiso 1 1 calc R

loop_
_atom_site_aniso_label
_atom_site_aniso_U_11
_atom_site_aniso_U_22
_atom_site_aniso_U_33
_atom_site_aniso_U_23
_atom_site_aniso_U_13
_atom_site_aniso_U_12
Au1 0.01665(14) 0.01255(14) 0.01708(12) -0.00147(8) 0.00203(8) -0.00025(8)
Ni1 0.0137(5) 0.0121(5) 0.0154(4) -0.0001(3) 0.0021(3) -0.0003(3)
Cl1 0.0295(8) 0.0346(9) 0.0214(6) -0.0039(5) 0.0064(5) -0.0140(6)
S1 0.0158(6) 0.0139(7) 0.0183(5) -0.0012(5) 0.0030(5) -0.0013(5)
S2 0.0196(7) 0.0127(7) 0.0168(5) 0.0001(4) 0.0012(5) -0.0007(5)
O1ME 0.039(3) 0.024(2) 0.0235(19) -0.0027(16) 0.0122(17) -0.0106(18)
N1 0.015(2) 0.010(2) 0.021(2) -0.0025(17) 0.0005(17) -0.0017(17)
N2 0.011(2) 0.013(2) 0.0170(19) 0.0015(16) 0.0029(16) 0.0017(17)
C1 0.017(3) 0.020(3) 0.020(2) -0.003(2) -0.002(2) 0.002(2)
C2 0.020(3) 0.015(3) 0.019(2) 0.0011(19) 0.000(2) 0.005(2)
C3 0.016(3) 0.020(3) 0.022(3) 0.005(2) 0.004(2) -0.005(2)
C4 0.012(3) 0.014(3) 0.024(2) 0.004(2) 0.006(2) -0.003(2)
C5 0.023(3) 0.010(3) 0.024(3) 0.001(2) 0.000(2) 0.003(2)
C6 0.017(3) 0.018(3) 0.021(3) 0.003(2) -0.002(2) 0.003(2)
C7 0.018(3) 0.009(3) 0.027(3) -0.003(2) 0.002(2) 0.000(2)
C8 0.022(3) 0.018(3) 0.021(3) -0.007(2) 0.004(2) -0.002(2)
C9 0.019(3) 0.016(3) 0.017(2) -0.002(2) 0.002(2) -0.003(2)
C1ME 0.036(4) 0.033(4) 0.028(3) 0.002(3) 0.011(3) -0.005(3)

loop_
_atom_type_symbol
_atom_type_description
_atom_type_scat_dispersion_real
_atom_type_scat_dispersion_imag
_atom_type_scat_source
C C 0.0181 0.0091 'International Tables Vol C Tables 4.2.6.8 and 6.1.1.4'
H H 0.0000 0.0000 'International Tables Vol C Tables 4.2.6.8 and 6.1.1.4'
Ni Ni -3.0029 0.5091 'International Tables Vol C Tables 4.2.6.8 and 6.1.1.4'
S S 0.3331 0.5567 'International Tables Vol C Tables 4.2.6.8 and 6.1.1.4'
Au Au -4.4197 7.2980 'International Tables Vol C Tables 4.2.6.8 and 6.1.1.4'
Cl Cl 0.3639 0.7018 'International Tables Vol C Tables 4.2.6.8 and 6.1.1.4'
O O 0.0492 0.0322 'International Tables Vol C Tables 4.2.6.8 and 6.1.1.4'
N N 0.0311 0.0180 'International Tables Vol C Tables 4.2.6.8 and 6.1.1.4'

loop_
_geom_angle_atom_site_label_1
_geom_angle_atom_site_label_2
_geom_angle_atom_site_label_3
_geom_angle
_geom_angle_site_symmetry_1
_geom_angle_site_symmetry_3
S2 Au1 S1 177.35(4) 3 .
S2 Au1 Au1 90.33(3) 3 3
S1 Au1 Au1 92.28(3) . 3
N2 Ni1 N1 82.57(17) . .
N2 Ni1 S2 173.42(13) . .
N1 Ni1 S2 91.03(13) . .
N2 Ni1 S1 91.34(13) . .
N1 Ni1 S1 172.17(13) . .
S2 Ni1 S1 94.90(6) . .
C1 S1 Ni1 96.90(17) . .
C1 S1 Au1 103.18(18) . .
Ni1 S1 Au1 93.13(5) . .
C5 S2 Ni1 97.57(17) . .
C5 S2 Au1 105.16(17) . 3
Ni1 S2 Au1 94.40(5) . 3
C1ME O1ME H1ME 133.1 . .
C7 N1 C6 110.8(4) . .
C7 N1 C4 110.1(4) . .
C6 N1 C4 110.2(4) . .
C7 N1 Ni1 104.0(3) . .
C6 N1 Ni1 112.8(3) . .
C4 N1 Ni1 108.7(3) . .
C3 N2 C9 111.1(4) . .
C3 N2 C2 110.6(4) . .
C9 N2 C2 109.6(4) . .
C3 N2 Ni1 107.6(3) . .
C9 N2 Ni1 106.4(3) . .
C2 N2 Ni1 111.6(3) . .
C2 C1 S1 108.9(3) . .
C2 C1 H1A 109.9 . .
S1 C1 H1A 109.9 . .
C2 C1 H1B 109.9 . .
S1 C1 H1B 109.9 . .
H1A C1 H1B 108.3 . .
C1 C2 N2 109.8(4) . .
C1 C2 H2A 109.7 . .
N2 C2 H2A 109.7 . .
C1 C2 H2B 109.7 . .
N2 C2 H2B 109.7 . .
H2A C2 H2B 108.2 . .
N2 C3 C4 109.4(4) . .
N2 C3 H3A 109.8 . .
C4 C3 H3A 109.8 . .
N2 C3 H3B 109.8 . .
C4 C3 H3B 109.8 . .
H3A C3 H3B 108.3 . .
N1 C4 C3 109.3(4) . .
N1 C4 H4A 109.8 . .
C3 C4 H4A 109.8 . .
N1 C4 H4B 109.8 . .
C3 C4 H4B 109.8 . .
H4A C4 H4B 108.3 . .
C6 C5 S2 109.4(4) . .
C6 C5 H5A 109.8 . .
S2 C5 H5A 109.8 . .
C6 C5 H5B 109.8 . .
S2 C5 H5B 109.8 . .
H5A C5 H5B 108.3 . .
N1 C6 C5 110.0(4) . .
N1 C6 H6A 109.7 . .
C5 C6 H6A 109.7 . .
N1 C6 H6B 109.7 . .
C5 C6 H6B 109.7 . .
H6A C6 H6B 108.2 . .
N1 C7 C8 112.2(4) . .
N1 C7 H7A 109.2 . .
C8 C7 H7A 109.2 . .
N1 C7 H7B 109.2 . .
C8 C7 H7B 109.2 . .
H7A C7 H7B 107.9 . .
C7 C8 C9 114.5(4) . .
C7 C8 H8A 108.6 . .
C9 C8 H8A 108.6 . .
C7 C8 H8B 108.6 . .
C9 C8 H8B 108.6 . .
H8A C8 H8B 107.6 . .
N2 C9 C8 112.5(4) . .
N2 C9 H9A 109.1 . .
C8 C9 H9A 109.1 . .
N2 C9 H9B 109.1 . .
C8 C9 H9B 109.1 . .
H9A C9 H9B 107.8 . .
O1ME C1ME H1MA 109.5 . .
O1ME C1ME H1MB 109.5 . .
H1MA C1ME H1MB 109.5 . .
O1ME C1ME H1MC 109.5 . .
H1MA C1ME H1MC 109.5 . .
H1MB C1ME H1MC 109.5 . .

loop_
_geom_bond_atom_site_label_1
_geom_bond_atom_site_label_2
_geom_bond_distance
_geom_bond_site_symmetry_2
Au1 S2 2.2946(13) 3
Au1 S1 2.2995(12) .
Au1 Au1 3.1103(5) 3
Ni1 N2 1.922(4) .
Ni1 N1 1.926(4) .
Ni1 S2 2.1802(14) .
Ni1 S1 2.1845(15) .
S1 C1 1.848(5) .
S2 C5 1.829(5) .
S2 Au1 2.2946(13) 3
O1ME C1ME 1.418(7) .
O1ME H1ME 0.8653 .
N1 C7 1.498(6) .
N1 C6 1.498(6) .
N1 C4 1.503(6) .
N2 C3 1.494(6) .
N2 C9 1.495(7) .
N2 C2 1.515(6) .
C1 C2 1.489(7) .
C1 H1A 0.9900 .
C1 H1B 0.9900 .
C2 H2A 0.9900 .
C2 H2B 0.9900 .
C3 C4 1.544(7) .
C3 H3A 0.9900 .
C3 H3B 0.9900 .
C4 H4A 0.9900 .
C4 H4B 0.9900 .
C5 C6 1.512(7) .
C5 H5A 0.9900 .
C5 H5B 0.9900 .
C6 H6A 0.9900 .
C6 H6B 0.9900 .
C7 C8 1.531(7) .
C7 H7A 0.9900 .
C7 H7B 0.9900 .
C8 C9 1.534(7) .
C8 H8A 0.9900 .
C8 H8B 0.9900 .
C9 H9A 0.9900 .
C9 H9B 0.9900 .
C1ME H1MA 0.9800 .
C1ME H1MB 0.9800 .
C1ME H1MC 0.9800 .

loop_
_geom_torsion_atom_site_label_1
_geom_torsion_atom_site_label_2
_geom_torsion_atom_site_label_3
_geom_torsion_atom_site_label_4
_geom_torsion
_geom_torsion_site_symmetry_1
_geom_torsion_site_symmetry_4
N2 Ni1 S1 C1 -4.7(2) . .
N1 Ni1 S1 C1 34.1(10) . .
S2 Ni1 S1 C1 173.21(18) . .
N2 Ni1 S1 Au1 98.99(13) . .
N1 Ni1 S1 Au1 137.8(10) . .
S2 Ni1 S1 Au1 -83.10(5) . .
S2 Au1 S1 C1 -31.6(10) 3 .
Au1 Au1 S1 C1 139.72(17) 3 .
S2 Au1 S1 Ni1 -129.4(9) 3 .
Au1 Au1 S1 Ni1 41.88(4) 3 .
N2 Ni1 S2 C5 -7.8(12) . .
N1 Ni1 S2 C5 5.6(2) . .
S1 Ni1 S2 C5 -169.27(17) . .
N2 Ni1 S2 Au1 -113.7(12) . 3
N1 Ni1 S2 Au1 -100.33(13) . 3
S1 Ni1 S2 Au1 84.78(5) . 3
N2 Ni1 N1 C7 77.7(3) . .
S2 Ni1 N1 C7 -100.7(3) . .
S1 Ni1 N1 C7 38.5(12) . .
N2 Ni1 N1 C6 -162.1(4) . .
S2 Ni1 N1 C6 19.4(3) . .
S1 Ni1 N1 C6 158.7(8) . .
N2 Ni1 N1 C4 -39.5(3) . .
S2 Ni1 N1 C4 142.0(3) . .
S1 Ni1 N1 C4 -78.7(11) . .
N1 Ni1 N2 C3 42.4(3) . .
S2 Ni1 N2 C3 56.0(14) . .
S1 Ni1 N2 C3 -142.5(3) . .
N1 Ni1 N2 C9 -76.7(3) . .
S2 Ni1 N2 C9 -63.1(13) . .
S1 Ni1 N2 C9 98.4(3) . .
N1 Ni1 N2 C2 163.9(3) . .
S2 Ni1 N2 C2 177.4(10) . .
S1 Ni1 N2 C2 -21.0(3) . .
Ni1 S1 C1 C2 30.3(4) . .
Au1 S1 C1 C2 -64.6(4) . .
S1 C1 C2 N2 -50.2(5) . .
C3 N2 C2 C1 166.4(4) . .
C9 N2 C2 C1 -70.8(5) . .
Ni1 N2 C2 C1 46.7(5) . .
C9 N2 C3 C4 80.5(5) . .
C2 N2 C3 C4 -157.7(4) . .
Ni1 N2 C3 C4 -35.6(5) . .
C7 N1 C4 C3 -85.9(5) . .
C6 N1 C4 C3 151.6(4) . .
Ni1 N1 C4 C3 27.4(5) . .
N2 C3 C4 N1 5.2(6) . .
Ni1 S2 C5 C6 -29.6(4) . .
Au1 S2 C5 C6 67.1(4) 3 .
C7 N1 C6 C5 72.4(5) . .
C4 N1 C6 C5 -165.5(4) . .
Ni1 N1 C6 C5 -43.7(5) . .
S2 C5 C6 N1 47.9(5) . .
C6 N1 C7 C8 165.6(4) . .
C4 N1 C7 C8 43.4(6) . .
Ni1 N1 C7 C8 -73.0(4) . .
N1 C7 C8 C9 49.6(6) . .
C3 N2 C9 C8 -47.9(5) . .
C2 N2 C9 C8 -170.3(4) . .
Ni1 N2 C9 C8 68.9(4) . .
C7 C8 C9 N2 -47.0(6) . .
